data_4118221
loop_
_publ_author_name
'Shinji Ando'
'Eisuke Ohta'
'Atsuko Kosaka'
'Daisuke Hashizume'
'Hiroyuki Koshino'
'Takanori Fukushima'
'Takuzo Aida'

_publ_section_title
;
 Remarkable Effects of Terminal Groups and Solvents on Helical Folding of
 o-Phenylene Oligomers
;
_journal_name_full 'Journal of the American Chemical Society'
_journal_page_first 11084
_journal_page_last 11087
_journal_paper_doi 10.1021/ja303117z
_journal_volume 134
_journal_year 2012
_chemical_formula_moiety 'C64 H62 O16, 2(C2 H3 N)'
_chemical_formula_sum 'C68 H68 N2 O16'
_chemical_formula_weight 1169.24
_chemical_name_systematic
; 
 ? 
;
_space_group_IT_number 2
_symmetry_cell_setting triclinic
_symmetry_space_group_name_Hall '-P 1'
_symmetry_space_group_name_H-M 'P -1'
_atom_sites_solution_hydrogens difmap
_atom_sites_solution_primary direct
_atom_sites_solution_secondary difmap
_audit_creation_method SHELXL-97
_cell_angle_alpha 78.999(5)
_cell_angle_beta 76.081(5)
_cell_angle_gamma 75.721(5)
_cell_formula_units_Z 2
_cell_length_a 12.5010(11)
_cell_length_b 15.3747(15)
_cell_length_c 16.5206(16)
_cell_measurement_reflns_used 7555
_cell_measurement_temperature 90
_cell_measurement_theta_max 32.5699
_cell_measurement_theta_min 1.3802
_cell_volume 2957.5(5)
_computing_cell_refinement 'CrystalClear (Rigaku/MSC Inc., 2005)'
_computing_data_collection 'CrystalClear (Rigaku/MSC Inc., 2005)'
_computing_data_reduction 'CrystalClear (Rigaku/MSC Inc., 2005)'
_computing_molecular_graphics 'ORTEP-3 for Windows'
_computing_publication_material SHELXL-97
_computing_structure_refinement SHELXL-97
_computing_structure_solution SIR2004
_diffrn_ambient_temperature 90
_diffrn_detector_area_resol_mean 7.31
_diffrn_measured_fraction_theta_full 0.996
_diffrn_measured_fraction_theta_max 0.996
_diffrn_measurement_device_type 'Rigaku AFC-8 with Saturn70 CCD'
_diffrn_measurement_method \w-scan
_diffrn_radiation_monochromator confocal
_diffrn_radiation_source 'fine-focus rotating anode'
_diffrn_radiation_type MoK\a
_diffrn_radiation_wavelength 0.71073
_diffrn_reflns_av_R_equivalents 0.0667
_diffrn_reflns_av_sigmaI/netI 0.0584
_diffrn_reflns_limit_h_max 17
_diffrn_reflns_limit_h_min -17
_diffrn_reflns_limit_k_max 21
_diffrn_reflns_limit_k_min -21
_diffrn_reflns_limit_l_max 23
_diffrn_reflns_limit_l_min -23
_diffrn_reflns_number 77568
_diffrn_reflns_theta_full 30.02
_diffrn_reflns_theta_max 30.02
_diffrn_reflns_theta_min 1.28
_diffrn_standards_number 0
_exptl_absorpt_coefficient_mu 0.094
_exptl_absorpt_correction_T_max 0.9889
_exptl_absorpt_correction_T_min 0.9037
_exptl_absorpt_correction_type multi-scan
_exptl_absorpt_process_details
;
abscor
;
_exptl_crystal_colour colourless
_exptl_crystal_density_diffrn 1.313
_exptl_crystal_description block
_exptl_crystal_F_000 1236
_exptl_crystal_size_max 0.20
_exptl_crystal_size_mid 0.17
_exptl_crystal_size_min 0.12
_refine_diff_density_max 0.470
_refine_diff_density_min -0.346
_refine_diff_density_rms 0.085
_refine_ls_extinction_coef 0.0251(13)
_refine_ls_extinction_expression Fc^*^=kFc[1+0.001xFc^2^\l^3^/sin(2\q)]^-1/4^
_refine_ls_extinction_method SHELXL
_refine_ls_goodness_of_fit_ref 1.095
_refine_ls_hydrogen_treatment constr
_refine_ls_matrix_type full
_refine_ls_number_parameters 814
_refine_ls_number_reflns 17261
_refine_ls_number_restraints 0
_refine_ls_restrained_S_all 1.095
_refine_ls_R_factor_all 0.0924
_refine_ls_R_factor_gt 0.0664
_refine_ls_shift/su_max 0.001
_refine_ls_shift/su_mean 0.000
_refine_ls_structure_factor_coef Fsqd
_refine_ls_weighting_details 'calc w=1/[\s^2^(Fo^2^)+(0.0894P)^2^] where P=(Fo^2^+2Fc^2^)/3'
_refine_ls_weighting_scheme calc
_refine_ls_wR_factor_gt 0.1578
_refine_ls_wR_factor_ref 0.1779
_reflns_number_gt 12602
_reflns_number_total 17261
_reflns_threshold_expression I>2\s(I)
_cod_data_source_file ja303117z_si_003.cif
_cod_data_source_block 6mer-Bn-ester
_cod_database_code 4118221

loop_
_symmetry_equiv_pos_as_xyz
'x, y, z'
'-x, -y, -z'

loop_
_atom_site_label
_atom_site_type_symbol
_atom_site_fract_x
_atom_site_fract_y
_atom_site_fract_z
_atom_site_U_iso_or_equiv
_atom_site_adp_type
_atom_site_occupancy
_atom_site_symmetry_multiplicity
_atom_site_calc_flag
_atom_site_refinement_flags
O1 O 0.62316(10) 0.15523(9) 0.53154(8) 0.0273(3) Uani 1 1 d .
O2 O 0.79918(10) 0.09757(8) 0.46712(7) 0.0233(3) Uani 1 1 d .
O3 O 0.72139(11) 0.42915(8) 0.61358(7) 0.0267(3) Uani 1 1 d .
O4 O 0.85707(11) 0.48944(8) 0.48104(7) 0.0257(3) Uani 1 1 d .
O5 O 1.04410(10) 0.07267(8) 0.14642(7) 0.0236(3) Uani 1 1 d .
O6 O 1.16170(9) 0.12096(8) 0.23399(7) 0.0230(3) Uani 1 1 d .
O7 O 0.33425(9) 0.27240(8) 0.37270(8) 0.0232(3) Uani 1 1 d .
O8 O 0.45179(10) 0.11011(8) 0.36643(8) 0.0261(3) Uani 1 1 d .
O9 O 0.78096(10) 0.64994(8) 0.25034(7) 0.0204(2) Uani 1 1 d .
O10 O 0.63459(10) 0.61388(8) 0.38162(7) 0.0227(3) Uani 1 1 d .
O11 O 0.96114(9) 0.22883(8) -0.06339(7) 0.0218(3) Uani 1 1 d .
O12 O 1.08067(9) 0.27533(9) 0.02325(7) 0.0220(3) Uani 1 1 d .
O13 O 0.67782(9) 0.54437(8) 0.03689(7) 0.0204(2) Uani 1 1 d .
O14 O 0.52230(9) 0.61120(8) 0.12161(7) 0.0205(2) Uani 1 1 d .
O15 O 0.25371(9) 0.40399(8) 0.15923(7) 0.0219(3) Uani 1 1 d .
O16 O 0.37728(9) 0.24357(8) 0.14275(7) 0.0222(3) Uani 1 1 d .
C1 C 0.82658(12) 0.28474(11) 0.40736(10) 0.0165(3) Uani 1 1 d .
C2 C 0.75323(13) 0.25344(11) 0.47895(10) 0.0177(3) Uani 1 1 d .
C3 C 0.71465(13) 0.30216(11) 0.54790(10) 0.0200(3) Uani 1 1 d .
H3 H 0.6622 0.2815 0.5952 0.024 Uiso 1 1 calc R
C4 C 0.75172(14) 0.37936(11) 0.54785(10) 0.0203(3) Uani 1 1 d .
C5 C 0.82611(14) 0.41179(11) 0.47599(10) 0.0199(3) Uani 1 1 d .
C6 C 0.86140(13) 0.36460(11) 0.40736(10) 0.0180(3) Uani 1 1 d .
H6 H 0.9107 0.3871 0.3589 0.022 Uiso 1 1 calc R
C7 C 0.87449(13) 0.23549(10) 0.33264(9) 0.0163(3) Uani 1 1 d .
C8 C 0.81096(13) 0.21152(10) 0.28510(9) 0.0158(3) Uani 1 1 d .
C9 C 0.86760(13) 0.15705(11) 0.22128(10) 0.0178(3) Uani 1 1 d .
H9 H 0.8248 0.1399 0.1889 0.021 Uiso 1 1 calc R
C10 C 0.98360(13) 0.12798(11) 0.20469(10) 0.0182(3) Uani 1 1 d .
C11 C 1.04747(13) 0.15464(11) 0.25172(10) 0.0189(3) Uani 1 1 d .
C12 C 0.99268(13) 0.20797(11) 0.31368(10) 0.0185(3) Uani 1 1 d .
H12 H 1.0360 0.2268 0.3446 0.022 Uiso 1 1 calc R
C13 C 0.68487(12) 0.23611(10) 0.30141(9) 0.0154(3) Uani 1 1 d .
C14 C 0.62121(12) 0.32472(11) 0.30164(9) 0.0150(3) Uani 1 1 d .
C15 C 0.50264(13) 0.33747(11) 0.32542(9) 0.0162(3) Uani 1 1 d .
H15 H 0.4588 0.3974 0.3263 0.019 Uiso 1 1 calc R
C16 C 0.44827(13) 0.26585(11) 0.34748(10) 0.0173(3) Uani 1 1 d .
C17 C 0.51274(13) 0.17715(11) 0.34401(10) 0.0191(3) Uani 1 1 d .
C18 C 0.62853(13) 0.16340(11) 0.32068(10) 0.0180(3) Uani 1 1 d .
H18 H 0.6715 0.1034 0.3175 0.022 Uiso 1 1 calc R
C19 C 0.66921(12) 0.40792(10) 0.28108(9) 0.0154(3) Uani 1 1 d .
C20 C 0.74731(12) 0.42976(10) 0.20750(9) 0.0148(3) Uani 1 1 d .
C21 C 0.78632(13) 0.51050(11) 0.19715(9) 0.0164(3) Uani 1 1 d .
H21 H 0.8406 0.5245 0.1482 0.020 Uiso 1 1 calc R
C22 C 0.74815(13) 0.56984(10) 0.25589(9) 0.0164(3) Uani 1 1 d .
C23 C 0.66787(13) 0.54952(10) 0.32850(9) 0.0168(3) Uani 1 1 d .
C24 C 0.63090(13) 0.47020(10) 0.34002(10) 0.0163(3) Uani 1 1 d .
H24 H 0.5774 0.4566 0.3896 0.020 Uiso 1 1 calc R
C25 C 0.79445(13) 0.37399(10) 0.13705(9) 0.0155(3) Uani 1 1 d .
C26 C 0.72996(12) 0.34908(10) 0.09072(9) 0.0153(3) Uani 1 1 d .
C27 C 0.78547(13) 0.29961(11) 0.02348(9) 0.0168(3) Uani 1 1 d .
H27 H 0.7417 0.2815 -0.0075 0.020 Uiso 1 1 calc R
C28 C 0.90151(13) 0.27660(11) 0.00128(9) 0.0169(3) Uani 1 1 d .
C29 C 0.96650(13) 0.30253(11) 0.04753(10) 0.0173(3) Uani 1 1 d .
C30 C 0.91275(13) 0.35093(11) 0.11368(9) 0.0164(3) Uani 1 1 d .
H30 H 0.9569 0.3692 0.1442 0.020 Uiso 1 1 calc R
C31 C 0.60484(12) 0.37053(11) 0.10734(9) 0.0157(3) Uani 1 1 d .
C32 C 0.53812(13) 0.45817(11) 0.10923(9) 0.0164(3) Uani 1 1 d .
C33 C 0.41969(13) 0.47070(11) 0.12755(9) 0.0179(3) Uani 1 1 d .
H33 H 0.3748 0.5301 0.1308 0.022 Uiso 1 1 calc R
C34 C 0.36797(13) 0.39840(11) 0.14087(9) 0.0177(3) Uani 1 1 d .
C35 C 0.43465(13) 0.31069(11) 0.13421(10) 0.0180(3) Uani 1 1 d .
C36 C 0.55074(13) 0.29760(11) 0.11920(9) 0.0172(3) Uani 1 1 d .
H36 H 0.5951 0.2379 0.1168 0.021 Uiso 1 1 calc R
C37 C 0.71611(14) 0.16570(11) 0.49395(10) 0.0200(3) Uani 1 1 d .
C38 C 0.77241(17) 0.00880(12) 0.48883(12) 0.0292(4) Uani 1 1 d .
H38A H 0.7044 0.0090 0.4681 0.035 Uiso 1 1 calc R
H38B H 0.7568 -0.0079 0.5508 0.035 Uiso 1 1 calc R
C39 C 0.87108(16) -0.05885(12) 0.44913(11) 0.0270(4) Uani 1 1 d .
C40 C 0.88016(19) -0.15064(13) 0.47869(12) 0.0354(5) Uani 1 1 d .
H40 H 0.8266 -0.1700 0.5258 0.042 Uiso 1 1 calc R
C41 C 0.9669(2) -0.21429(15) 0.43997(14) 0.0444(6) Uani 1 1 d .
H41 H 0.9727 -0.2769 0.4609 0.053 Uiso 1 1 calc R
C42 C 1.04479(19) -0.18708(16) 0.37120(15) 0.0450(6) Uani 1 1 d .
H42 H 1.1034 -0.2308 0.3442 0.054 Uiso 1 1 calc R
C43 C 1.03701(19) -0.09644(16) 0.34208(15) 0.0445(5) Uani 1 1 d .
H43 H 1.0906 -0.0773 0.2949 0.053 Uiso 1 1 calc R
C44 C 0.95098(17) -0.03245(14) 0.38143(13) 0.0359(5) Uani 1 1 d .
H44 H 0.9472 0.0302 0.3614 0.043 Uiso 1 1 calc R
C45 C 0.65322(16) 0.39328(13) 0.68926(11) 0.0282(4) Uani 1 1 d .
H45A H 0.6380 0.4336 0.7319 0.042 Uiso 1 1 calc R
H45B H 0.6932 0.3330 0.7103 0.042 Uiso 1 1 calc R
H45C H 0.5818 0.3886 0.6775 0.042 Uiso 1 1 calc R
C46 C 0.93245(16) 0.52486(12) 0.41005(11) 0.0278(4) Uani 1 1 d .
H46A H 0.9489 0.5798 0.4218 0.042 Uiso 1 1 calc R
H46B H 0.8975 0.5396 0.3606 0.042 Uiso 1 1 calc R
H46C H 1.0027 0.4795 0.3990 0.042 Uiso 1 1 calc R
C47 C 0.98007(15) 0.03904(13) 0.10323(11) 0.0260(4) Uani 1 1 d .
H47A H 1.0312 -0.0012 0.0645 0.039 Uiso 1 1 calc R
H47B H 0.9362 0.0899 0.0713 0.039 Uiso 1 1 calc R
H47C H 0.9288 0.0053 0.1442 0.039 Uiso 1 1 calc R
C48 C 1.22291(14) 0.13944(14) 0.28894(11) 0.0273(4) Uani 1 1 d .
H48A H 1.3014 0.1065 0.2761 0.041 Uiso 1 1 calc R
H48B H 1.1889 0.1198 0.3475 0.041 Uiso 1 1 calc R
H48C H 1.2205 0.2047 0.2810 0.041 Uiso 1 1 calc R
C49 C 0.26514(14) 0.36071(12) 0.37639(12) 0.0256(4) Uani 1 1 d .
H49A H 0.1859 0.3562 0.3950 0.038 Uiso 1 1 calc R
H49B H 0.2760 0.3966 0.3204 0.038 Uiso 1 1 calc R
H49C H 0.2859 0.3902 0.4163 0.038 Uiso 1 1 calc R
C50 C 0.51395(16) 0.01967(12) 0.36338(14) 0.0324(4) Uani 1 1 d .
H50A H 0.4620 -0.0220 0.3807 0.049 Uiso 1 1 calc R
H50B H 0.5669 0.0054 0.4016 0.049 Uiso 1 1 calc R
H50C H 0.5559 0.0132 0.3058 0.049 Uiso 1 1 calc R
C51 C 0.86862(15) 0.67073(12) 0.18172(11) 0.0266(4) Uani 1 1 d .
H51A H 0.8850 0.7287 0.1857 0.040 Uiso 1 1 calc R
H51B H 0.8447 0.6750 0.1286 0.040 Uiso 1 1 calc R
H51C H 0.9365 0.6228 0.1836 0.040 Uiso 1 1 calc R
C52 C 0.56561(14) 0.59318(12) 0.46156(10) 0.0218(3) Uani 1 1 d .
H52A H 0.5454 0.6456 0.4921 0.033 Uiso 1 1 calc R
H52B H 0.6069 0.5410 0.4939 0.033 Uiso 1 1 calc R
H52C H 0.4969 0.5787 0.4539 0.033 Uiso 1 1 calc R
C53 C 0.89745(15) 0.20904(13) -0.11606(11) 0.0268(4) Uani 1 1 d .
H53A H 0.9488 0.1775 -0.1613 0.040 Uiso 1 1 calc R
H53B H 0.8535 0.2657 -0.1405 0.040 Uiso 1 1 calc R
H53C H 0.8463 0.1704 -0.0825 0.040 Uiso 1 1 calc R
C54 C 1.14880(14) 0.30748(14) 0.06426(11) 0.0256(4) Uani 1 1 d .
H54A H 1.2286 0.2844 0.0412 0.038 Uiso 1 1 calc R
H54B H 1.1321 0.2862 0.1248 0.038 Uiso 1 1 calc R
H54C H 1.1324 0.3739 0.0549 0.038 Uiso 1 1 calc R
C55 C 0.58931(13) 0.53908(11) 0.08518(9) 0.0168(3) Uani 1 1 d .
C56 C 0.56540(14) 0.69389(11) 0.09498(11) 0.0219(3) Uani 1 1 d .
H56A H 0.5687 0.7133 0.0339 0.026 Uiso 1 1 calc R
H56B H 0.6425 0.6834 0.1057 0.026 Uiso 1 1 calc R
C57 C 0.48758(14) 0.76588(11) 0.14413(10) 0.0201(3) Uani 1 1 d .
C58 C 0.39369(15) 0.81962(12) 0.11603(11) 0.0257(4) Uani 1 1 d .
H58 H 0.3778 0.8110 0.0650 0.031 Uiso 1 1 calc R
C59 C 0.32217(16) 0.88625(13) 0.16191(13) 0.0318(4) Uani 1 1 d .
H59 H 0.2583 0.9235 0.1420 0.038 Uiso 1 1 calc R
C60 C 0.34478(17) 0.89782(13) 0.23674(13) 0.0335(4) Uani 1 1 d .
H60 H 0.2956 0.9425 0.2687 0.040 Uiso 1 1 calc R
C61 C 0.43832(17) 0.84479(13) 0.26514(12) 0.0315(4) Uani 1 1 d .
H61 H 0.4538 0.8533 0.3163 0.038 Uiso 1 1 calc R
C62 C 0.51001(16) 0.77885(12) 0.21895(11) 0.0259(4) Uani 1 1 d .
H62 H 0.5746 0.7425 0.2385 0.031 Uiso 1 1 calc R
C63 C 0.18412(14) 0.49267(13) 0.15470(12) 0.0278(4) Uani 1 1 d .
H63A H 0.1048 0.4883 0.1662 0.042 Uiso 1 1 calc R
H63B H 0.2038 0.5259 0.0983 0.042 Uiso 1 1 calc R
H63C H 0.1958 0.5249 0.1966 0.042 Uiso 1 1 calc R
C64 C 0.44281(15) 0.15544(12) 0.12932(11) 0.0247(4) Uani 1 1 d .
H64A H 0.3925 0.1146 0.1323 0.037 Uiso 1 1 calc R
H64B H 0.4881 0.1323 0.1728 0.037 Uiso 1 1 calc R
H64C H 0.4928 0.1589 0.0737 0.037 Uiso 1 1 calc R
N1 N 0.7815(2) 0.88785(16) 0.25893(15) 0.0597(6) Uani 1 1 d .
C65 C 0.7375(2) 0.84932(16) 0.31922(17) 0.0441(5) Uani 1 1 d .
C66 C 0.6810(2) 0.80007(15) 0.39478(16) 0.0461(6) Uani 1 1 d .
H66A H 0.6808 0.8269 0.4440 0.069 Uiso 1 1 calc R
H66B H 0.7208 0.7365 0.4007 0.069 Uiso 1 1 calc R
H66C H 0.6031 0.8035 0.3905 0.069 Uiso 1 1 calc R
N2 N 0.71966(15) 0.07055(13) 0.05828(13) 0.0428(4) Uani 1 1 d .
C67 C 0.73482(16) -0.00460(14) 0.05440(13) 0.0332(4) Uani 1 1 d .
C68 C 0.7552(2) -0.10016(16) 0.04847(18) 0.0569(7) Uani 1 1 d .
H68A H 0.6926 -0.1257 0.0847 0.085 Uiso 1 1 calc R
H68B H 0.8256 -0.1314 0.0668 0.085 Uiso 1 1 calc R
H68C H 0.7612 -0.1082 -0.0100 0.085 Uiso 1 1 calc R

loop_
_atom_site_aniso_label
_atom_site_aniso_U_11
_atom_site_aniso_U_22
_atom_site_aniso_U_33
_atom_site_aniso_U_23
_atom_site_aniso_U_13
_atom_site_aniso_U_12
O1 0.0273(7) 0.0288(7) 0.0269(7) -0.0093(5) 0.0033(5) -0.0124(5)
O2 0.0272(6) 0.0163(6) 0.0249(6) -0.0044(5) -0.0023(5) -0.0035(5)
O3 0.0361(7) 0.0249(6) 0.0205(6) -0.0119(5) -0.0014(5) -0.0067(5)
O4 0.0326(7) 0.0232(6) 0.0256(6) -0.0089(5) -0.0050(5) -0.0104(5)
O5 0.0195(6) 0.0289(6) 0.0237(6) -0.0148(5) -0.0009(5) -0.0024(5)
O6 0.0125(5) 0.0302(7) 0.0264(6) -0.0109(5) -0.0015(4) -0.0018(5)
O7 0.0136(5) 0.0207(6) 0.0352(7) -0.0086(5) -0.0002(5) -0.0042(5)
O8 0.0199(6) 0.0174(6) 0.0416(7) -0.0058(5) -0.0019(5) -0.0081(5)
O9 0.0237(6) 0.0181(6) 0.0202(6) -0.0043(4) 0.0013(5) -0.0102(5)
O10 0.0297(6) 0.0200(6) 0.0184(6) -0.0086(5) 0.0042(5) -0.0093(5)
O11 0.0182(5) 0.0295(6) 0.0204(6) -0.0142(5) 0.0008(4) -0.0061(5)
O12 0.0122(5) 0.0333(7) 0.0220(6) -0.0117(5) 0.0005(4) -0.0056(5)
O13 0.0199(6) 0.0217(6) 0.0189(6) -0.0032(4) -0.0010(4) -0.0058(5)
O14 0.0214(6) 0.0175(5) 0.0223(6) -0.0072(4) 0.0012(5) -0.0054(5)
O15 0.0140(5) 0.0249(6) 0.0278(6) -0.0079(5) -0.0035(5) -0.0033(5)
O16 0.0187(6) 0.0202(6) 0.0301(6) -0.0053(5) -0.0040(5) -0.0081(5)
C1 0.0144(7) 0.0180(7) 0.0180(7) -0.0065(6) -0.0040(6) -0.0014(6)
C2 0.0159(7) 0.0182(7) 0.0195(8) -0.0049(6) -0.0037(6) -0.0027(6)
C3 0.0187(8) 0.0219(8) 0.0175(8) -0.0048(6) -0.0020(6) -0.0008(6)
C4 0.0227(8) 0.0207(8) 0.0180(8) -0.0080(6) -0.0056(6) -0.0004(6)
C5 0.0213(8) 0.0176(7) 0.0231(8) -0.0051(6) -0.0089(6) -0.0026(6)
C6 0.0162(7) 0.0200(8) 0.0188(8) -0.0049(6) -0.0037(6) -0.0036(6)
C7 0.0161(7) 0.0157(7) 0.0162(7) -0.0025(6) -0.0012(6) -0.0035(6)
C8 0.0163(7) 0.0148(7) 0.0159(7) -0.0023(6) -0.0018(6) -0.0039(6)
C9 0.0183(7) 0.0182(7) 0.0188(8) -0.0063(6) -0.0033(6) -0.0048(6)
C10 0.0183(7) 0.0191(7) 0.0161(7) -0.0064(6) 0.0005(6) -0.0026(6)
C11 0.0149(7) 0.0205(8) 0.0197(8) -0.0038(6) -0.0010(6) -0.0027(6)
C12 0.0171(7) 0.0210(8) 0.0186(8) -0.0054(6) -0.0033(6) -0.0048(6)
C13 0.0164(7) 0.0169(7) 0.0140(7) -0.0041(6) -0.0025(6) -0.0045(6)
C14 0.0154(7) 0.0188(7) 0.0123(7) -0.0049(5) -0.0018(5) -0.0050(6)
C15 0.0173(7) 0.0167(7) 0.0148(7) -0.0043(6) -0.0021(6) -0.0034(6)
C16 0.0136(7) 0.0207(8) 0.0181(8) -0.0046(6) -0.0014(6) -0.0048(6)
C17 0.0192(8) 0.0189(8) 0.0207(8) -0.0041(6) -0.0017(6) -0.0083(6)
C18 0.0182(7) 0.0161(7) 0.0197(8) -0.0041(6) -0.0035(6) -0.0029(6)
C19 0.0139(7) 0.0161(7) 0.0163(7) -0.0039(6) -0.0028(6) -0.0026(6)
C20 0.0123(7) 0.0176(7) 0.0147(7) -0.0051(6) -0.0016(5) -0.0024(6)
C21 0.0161(7) 0.0192(7) 0.0137(7) -0.0021(6) -0.0009(6) -0.0060(6)
C22 0.0174(7) 0.0163(7) 0.0168(7) -0.0022(6) -0.0037(6) -0.0055(6)
C23 0.0183(7) 0.0171(7) 0.0151(7) -0.0049(6) -0.0027(6) -0.0025(6)
C24 0.0153(7) 0.0174(7) 0.0153(7) -0.0030(6) -0.0006(6) -0.0037(6)
C25 0.0162(7) 0.0160(7) 0.0143(7) -0.0036(6) -0.0014(6) -0.0042(6)
C26 0.0142(7) 0.0164(7) 0.0151(7) -0.0019(6) -0.0012(5) -0.0046(6)
C27 0.0168(7) 0.0179(7) 0.0172(7) -0.0037(6) -0.0031(6) -0.0060(6)
C28 0.0180(7) 0.0197(7) 0.0132(7) -0.0052(6) -0.0005(6) -0.0049(6)
C29 0.0141(7) 0.0200(7) 0.0174(7) -0.0053(6) -0.0001(6) -0.0040(6)
C30 0.0169(7) 0.0199(7) 0.0146(7) -0.0035(6) -0.0024(6) -0.0076(6)
C31 0.0152(7) 0.0204(7) 0.0125(7) -0.0053(6) -0.0021(5) -0.0042(6)
C32 0.0171(7) 0.0194(7) 0.0136(7) -0.0052(6) -0.0026(6) -0.0038(6)
C33 0.0177(7) 0.0207(8) 0.0157(7) -0.0057(6) -0.0038(6) -0.0019(6)
C34 0.0149(7) 0.0234(8) 0.0159(7) -0.0053(6) -0.0023(6) -0.0047(6)
C35 0.0184(7) 0.0210(8) 0.0172(7) -0.0032(6) -0.0038(6) -0.0081(6)
C36 0.0171(7) 0.0184(7) 0.0164(7) -0.0046(6) -0.0029(6) -0.0033(6)
C37 0.0245(8) 0.0202(8) 0.0158(7) -0.0042(6) -0.0032(6) -0.0051(6)
C38 0.0396(11) 0.0180(8) 0.0272(9) -0.0011(7) 0.0005(8) -0.0098(8)
C39 0.0382(10) 0.0198(8) 0.0233(9) -0.0031(7) -0.0110(7) -0.0020(7)
C40 0.0580(13) 0.0233(9) 0.0274(10) -0.0046(7) -0.0158(9) -0.0056(9)
C41 0.0671(16) 0.0250(10) 0.0451(13) -0.0082(9) -0.0310(12) 0.0048(10)
C42 0.0429(12) 0.0407(12) 0.0517(14) -0.0229(11) -0.0221(11) 0.0154(10)
C43 0.0334(11) 0.0465(13) 0.0508(14) -0.0178(11) -0.0055(10) 0.0020(10)
C44 0.0318(10) 0.0272(10) 0.0443(12) -0.0074(9) -0.0028(9) -0.0011(8)
C45 0.0351(10) 0.0297(9) 0.0188(8) -0.0094(7) -0.0021(7) -0.0037(8)
C46 0.0336(10) 0.0244(9) 0.0300(9) -0.0036(7) -0.0088(8) -0.0127(8)
C47 0.0277(9) 0.0271(9) 0.0256(9) -0.0134(7) -0.0056(7) -0.0029(7)
C48 0.0163(8) 0.0402(11) 0.0255(9) -0.0106(8) -0.0045(7) -0.0014(7)
C49 0.0174(8) 0.0250(9) 0.0330(10) -0.0086(7) -0.0006(7) -0.0028(7)
C50 0.0283(9) 0.0179(8) 0.0512(12) -0.0043(8) -0.0047(9) -0.0089(7)
C51 0.0272(9) 0.0242(9) 0.0266(9) -0.0059(7) 0.0071(7) -0.0122(7)
C52 0.0229(8) 0.0236(8) 0.0178(8) -0.0076(6) 0.0014(6) -0.0044(7)
C53 0.0247(9) 0.0354(10) 0.0239(9) -0.0156(7) -0.0032(7) -0.0060(8)
C54 0.0151(7) 0.0399(10) 0.0250(9) -0.0103(8) -0.0025(6) -0.0087(7)
C55 0.0173(7) 0.0194(7) 0.0145(7) -0.0049(6) -0.0043(6) -0.0023(6)
C56 0.0238(8) 0.0181(8) 0.0241(8) -0.0036(6) -0.0008(7) -0.0084(7)
C57 0.0209(8) 0.0163(7) 0.0231(8) -0.0040(6) -0.0007(6) -0.0068(6)
C58 0.0256(9) 0.0272(9) 0.0256(9) -0.0060(7) -0.0063(7) -0.0049(7)
C59 0.0233(9) 0.0298(10) 0.0402(11) -0.0092(8) -0.0057(8) 0.0008(8)
C60 0.0312(10) 0.0273(10) 0.0412(11) -0.0185(8) 0.0025(8) -0.0041(8)
C61 0.0391(11) 0.0333(10) 0.0255(9) -0.0138(8) -0.0032(8) -0.0095(9)
C62 0.0307(9) 0.0236(8) 0.0249(9) -0.0035(7) -0.0077(7) -0.0064(7)
C63 0.0177(8) 0.0282(9) 0.0377(10) -0.0119(8) -0.0052(7) 0.0000(7)
C64 0.0251(9) 0.0200(8) 0.0301(9) -0.0067(7) -0.0029(7) -0.0071(7)
N1 0.0688(15) 0.0535(14) 0.0576(14) -0.0134(11) -0.0148(12) -0.0082(12)
C65 0.0448(13) 0.0311(11) 0.0607(15) -0.0161(11) -0.0177(11) -0.0017(10)
C66 0.0481(13) 0.0299(11) 0.0671(16) -0.0119(11) -0.0193(12) -0.0095(10)
N2 0.0359(10) 0.0330(10) 0.0623(12) -0.0084(9) -0.0184(9) -0.0027(8)
C67 0.0243(9) 0.0333(10) 0.0399(11) -0.0059(8) -0.0059(8) -0.0019(8)
C68 0.0645(17) 0.0326(12) 0.0711(17) -0.0151(12) -0.0132(14) -0.0005(12)

loop_
_atom_type_symbol
_atom_type_description
_atom_type_scat_dispersion_real
_atom_type_scat_dispersion_imag
_atom_type_scat_source
C C 0.0033 0.0016 'International Tables Vol C Tables 4.2.6.8 and 6.1.1.4'
H H 0.0000 0.0000 'International Tables Vol C Tables 4.2.6.8 and 6.1.1.4'
O O 0.0106 0.0060 'International Tables Vol C Tables 4.2.6.8 and 6.1.1.4'
N N 0.0061 0.0033 'International Tables Vol C Tables 4.2.6.8 and 6.1.1.4'

loop_
_geom_angle_atom_site_label_1
_geom_angle_atom_site_label_2
_geom_angle_atom_site_label_3
_geom_angle
C37 O2 C38 115.41(13)
C4 O3 C45 116.64(13)
C5 O4 C46 117.42(13)
C10 O5 C47 116.13(12)
C11 O6 C48 115.24(12)
C16 O7 C49 117.43(13)
C17 O8 C50 116.72(13)
C22 O9 C51 117.60(12)
C23 O10 C52 117.80(12)
C28 O11 C53 116.72(12)
C29 O12 C54 116.85(12)
C55 O14 C56 113.84(12)
C34 O15 C63 116.72(13)
C35 O16 C64 117.02(12)
C2 C1 C6 118.02(14)
C2 C1 C7 123.75(14)
C6 C1 C7 118.15(13)
C1 C2 C3 120.39(15)
C1 C2 C37 125.68(14)
C3 C2 C37 113.75(14)
C4 C3 C2 120.94(15)
C4 C3 H3 119.5
C2 C3 H3 119.5
O3 C4 C3 124.69(15)
O3 C4 C5 116.00(14)
C3 C4 C5 119.31(14)
O4 C5 C6 125.39(15)
O4 C5 C4 115.27(14)
C6 C5 C4 119.33(15)
C5 C6 C1 121.96(15)
C5 C6 H6 119.0
C1 C6 H6 119.0
C8 C7 C12 119.24(14)
C8 C7 C1 124.88(13)
C12 C7 C1 115.78(14)
C7 C8 C9 118.57(14)
C7 C8 C13 123.19(13)
C9 C8 C13 118.15(13)
C10 C9 C8 121.83(14)
C10 C9 H9 119.1
C8 C9 H9 119.1
O5 C10 C9 125.38(14)
O5 C10 C11 115.45(13)
C9 C10 C11 119.16(14)
O6 C11 C12 124.61(15)
O6 C11 C10 116.14(14)
C12 C11 C10 119.18(14)
C11 C12 C7 121.96(15)
C11 C12 H12 119.0
C7 C12 H12 119.0
C14 C13 C18 119.04(14)
C14 C13 C8 124.45(13)
C18 C13 C8 116.46(13)
C13 C14 C15 118.34(14)
C13 C14 C19 124.86(13)
C15 C14 C19 116.78(13)
C16 C15 C14 122.29(14)
C16 C15 H15 118.9
C14 C15 H15 118.9
O7 C16 C15 125.83(14)
O7 C16 C17 115.20(13)
C15 C16 C17 118.97(14)
O8 C17 C18 125.36(15)
O8 C17 C16 115.08(13)
C18 C17 C16 119.55(14)
C17 C18 C13 121.72(14)
C17 C18 H18 119.1
C13 C18 H18 119.1
C20 C19 C24 117.87(14)
C20 C19 C14 125.28(13)
C24 C19 C14 116.84(13)
C19 C20 C21 118.92(13)
C19 C20 C25 125.53(14)
C21 C20 C25 115.55(13)
C22 C21 C20 122.04(13)
C22 C21 H21 119.0
C20 C21 H21 119.0
O9 C22 C21 125.72(13)
O9 C22 C23 115.00(13)
C21 C22 C23 119.28(14)
O10 C23 C24 126.57(13)
O10 C23 C22 114.25(13)
C24 C23 C22 119.17(13)
C23 C24 C19 122.68(14)
C23 C24 H24 118.7
C19 C24 H24 118.7
C26 C25 C30 118.88(13)
C26 C25 C20 124.67(13)
C30 C25 C20 116.32(13)
C25 C26 C27 118.85(14)
C25 C26 C31 124.53(13)
C27 C26 C31 116.62(13)
C28 C27 C26 121.98(14)
C28 C27 H27 119.0
C26 C27 H27 119.0
O11 C28 C27 125.15(14)
O11 C28 C29 115.73(13)
C27 C28 C29 119.13(14)
O12 C29 C30 124.93(14)
O12 C29 C28 115.77(13)
C30 C29 C28 119.28(14)
C29 C30 C25 121.87(14)
C29 C30 H30 119.1
C25 C30 H30 119.1
C32 C31 C36 118.34(14)
C32 C31 C26 124.43(14)
C36 C31 C26 117.19(13)
C31 C32 C33 119.74(14)
C31 C32 C55 121.24(13)
C33 C32 C55 118.81(14)
C34 C33 C32 121.14(15)
C34 C33 H33 119.4
C32 C33 H33 119.4
O15 C34 C33 125.24(14)
O15 C34 C35 115.40(14)
C33 C34 C35 119.35(14)
O16 C35 C36 124.46(14)
O16 C35 C34 115.85(13)
C36 C35 C34 119.69(14)
C35 C36 C31 121.57(14)
C35 C36 H36 119.2
C31 C36 H36 119.2
O1 C37 O2 123.10(15)
O1 C37 C2 123.96(15)
O2 C37 C2 112.75(14)
O2 C38 C39 108.80(14)
O2 C38 H38A 109.9
C39 C38 H38A 109.9
O2 C38 H38B 109.9
C39 C38 H38B 109.9
H38A C38 H38B 108.3
C44 C39 C40 118.57(18)
C44 C39 C38 121.70(16)
C40 C39 C38 119.67(17)
C41 C40 C39 120.5(2)
C41 C40 H40 119.7
C39 C40 H40 119.7
C42 C41 C40 120.3(2)
C42 C41 H41 119.9
C40 C41 H41 119.9
C43 C42 C41 119.5(2)
C43 C42 H42 120.2
C41 C42 H42 120.2
C42 C43 C44 120.3(2)
C42 C43 H43 119.9
C44 C43 H43 119.9
C39 C44 C43 120.8(2)
C39 C44 H44 119.6
C43 C44 H44 119.6
O3 C45 H45A 109.5
O3 C45 H45B 109.5
H45A C45 H45B 109.5
O3 C45 H45C 109.5
H45A C45 H45C 109.5
H45B C45 H45C 109.5
O4 C46 H46A 109.5
O4 C46 H46B 109.5
H46A C46 H46B 109.5
O4 C46 H46C 109.5
H46A C46 H46C 109.5
H46B C46 H46C 109.5
O5 C47 H47A 109.5
O5 C47 H47B 109.5
H47A C47 H47B 109.5
O5 C47 H47C 109.5
H47A C47 H47C 109.5
H47B C47 H47C 109.5
O6 C48 H48A 109.5
O6 C48 H48B 109.5
H48A C48 H48B 109.5
O6 C48 H48C 109.5
H48A C48 H48C 109.5
H48B C48 H48C 109.5
O7 C49 H49A 109.5
O7 C49 H49B 109.5
H49A C49 H49B 109.5
O7 C49 H49C 109.5
H49A C49 H49C 109.5
H49B C49 H49C 109.5
O8 C50 H50A 109.5
O8 C50 H50B 109.5
H50A C50 H50B 109.5
O8 C50 H50C 109.5
H50A C50 H50C 109.5
H50B C50 H50C 109.5
O9 C51 H51A 109.5
O9 C51 H51B 109.5
H51A C51 H51B 109.5
O9 C51 H51C 109.5
H51A C51 H51C 109.5
H51B C51 H51C 109.5
O10 C52 H52A 109.5
O10 C52 H52B 109.5
H52A C52 H52B 109.5
O10 C52 H52C 109.5
H52A C52 H52C 109.5
H52B C52 H52C 109.5
O11 C53 H53A 109.5
O11 C53 H53B 109.5
H53A C53 H53B 109.5
O11 C53 H53C 109.5
H53A C53 H53C 109.5
H53B C53 H53C 109.5
O12 C54 H54A 109.5
O12 C54 H54B 109.5
H54A C54 H54B 109.5
O12 C54 H54C 109.5
H54A C54 H54C 109.5
H54B C54 H54C 109.5
O13 C55 O14 121.94(14)
O13 C55 C32 126.04(14)
O14 C55 C32 111.97(12)
O14 C56 C57 108.13(12)
O14 C56 H56A 110.1
C57 C56 H56A 110.1
O14 C56 H56B 110.1
C57 C56 H56B 110.1
H56A C56 H56B 108.4
C58 C57 C62 119.31(16)
C58 C57 C56 120.95(15)
C62 C57 C56 119.74(15)
C57 C58 C59 120.55(17)
C57 C58 H58 119.7
C59 C58 H58 119.7
C60 C59 C58 119.56(18)
C60 C59 H59 120.2
C58 C59 H59 120.2
C61 C60 C59 120.31(17)
C61 C60 H60 119.8
C59 C60 H60 119.8
C60 C61 C62 120.01(18)
C60 C61 H61 120.0
C62 C61 H61 120.0
C61 C62 C57 120.24(17)
C61 C62 H62 119.9
C57 C62 H62 119.9
O15 C63 H63A 109.5
O15 C63 H63B 109.5
H63A C63 H63B 109.5
O15 C63 H63C 109.5
H63A C63 H63C 109.5
H63B C63 H63C 109.5
O16 C64 H64A 109.5
O16 C64 H64B 109.5
H64A C64 H64B 109.5
O16 C64 H64C 109.5
H64A C64 H64C 109.5
H64B C64 H64C 109.5
N1 C65 C66 179.1(3)
C65 C66 H66A 109.5
C65 C66 H66B 109.5
H66A C66 H66B 109.5
C65 C66 H66C 109.5
H66A C66 H66C 109.5
H66B C66 H66C 109.5
N2 C67 C68 179.3(3)
C67 C68 H68A 109.5
C67 C68 H68B 109.5
H68A C68 H68B 109.5
C67 C68 H68C 109.5
H68A C68 H68C 109.5
H68B C68 H68C 109.5

loop_
_geom_bond_atom_site_label_1
_geom_bond_atom_site_label_2
_geom_bond_distance
O1 C37 1.212(2)
O2 C37 1.338(2)
O2 C38 1.444(2)
O3 C4 1.3728(19)
O3 C45 1.432(2)
O4 C5 1.3650(19)
O4 C46 1.427(2)
O5 C10 1.3662(18)
O5 C47 1.427(2)
O6 C11 1.3729(18)
O6 C48 1.425(2)
O7 C16 1.3692(18)
O7 C49 1.422(2)
O8 C17 1.3733(19)
O8 C50 1.419(2)
O9 C22 1.3716(18)
O9 C51 1.4230(19)
O10 C23 1.3693(18)
O10 C52 1.4199(19)
O11 C28 1.3721(18)
O11 C53 1.427(2)
O12 C29 1.3664(18)
O12 C54 1.429(2)
O13 C55 1.2093(18)
O14 C55 1.3591(18)
O14 C56 1.4527(19)
O15 C34 1.3713(18)
O15 C63 1.424(2)
O16 C35 1.3638(18)
O16 C64 1.427(2)
C1 C2 1.396(2)
C1 C6 1.400(2)
C1 C7 1.494(2)
C2 C3 1.405(2)
C2 C37 1.491(2)
C3 C4 1.376(2)
C3 H3 0.9500
C4 C5 1.412(2)
C5 C6 1.386(2)
C6 H6 0.9500
C7 C8 1.392(2)
C7 C12 1.407(2)
C8 C9 1.414(2)
C8 C13 1.497(2)
C9 C10 1.383(2)
C9 H9 0.9500
C10 C11 1.411(2)
C11 C12 1.377(2)
C12 H12 0.9500
C13 C14 1.398(2)
C13 C18 1.411(2)
C14 C15 1.413(2)
C14 C19 1.492(2)
C15 C16 1.380(2)
C15 H15 0.9500
C16 C17 1.406(2)
C17 C18 1.379(2)
C18 H18 0.9500
C19 C20 1.407(2)
C19 C24 1.414(2)
C20 C21 1.409(2)
C20 C25 1.496(2)
C21 C22 1.379(2)
C21 H21 0.9500
C22 C23 1.406(2)
C23 C24 1.373(2)
C24 H24 0.9500
C25 C26 1.394(2)
C25 C30 1.407(2)
C26 C27 1.409(2)
C26 C31 1.485(2)
C27 C28 1.380(2)
C27 H27 0.9500
C28 C29 1.406(2)
C29 C30 1.382(2)
C30 H30 0.9500
C31 C32 1.401(2)
C31 C36 1.407(2)
C32 C33 1.409(2)
C32 C55 1.482(2)
C33 C34 1.376(2)
C33 H33 0.9500
C34 C35 1.408(2)
C35 C36 1.382(2)
C36 H36 0.9500
C38 C39 1.507(3)
C38 H38A 0.9900
C38 H38B 0.9900
C39 C44 1.379(3)
C39 C40 1.388(3)
C40 C41 1.387(3)
C40 H40 0.9500
C41 C42 1.379(3)
C41 H41 0.9500
C42 C43 1.372(3)
C42 H42 0.9500
C43 C44 1.390(3)
C43 H43 0.9500
C44 H44 0.9500
C45 H45A 0.9800
C45 H45B 0.9800
C45 H45C 0.9800
C46 H46A 0.9800
C46 H46B 0.9800
C46 H46C 0.9800
C47 H47A 0.9800
C47 H47B 0.9800
C47 H47C 0.9800
C48 H48A 0.9800
C48 H48B 0.9800
C48 H48C 0.9800
C49 H49A 0.9800
C49 H49B 0.9800
C49 H49C 0.9800
C50 H50A 0.9800
C50 H50B 0.9800
C50 H50C 0.9800
C51 H51A 0.9800
C51 H51B 0.9800
C51 H51C 0.9800
C52 H52A 0.9800
C52 H52B 0.9800
C52 H52C 0.9800
C53 H53A 0.9800
C53 H53B 0.9800
C53 H53C 0.9800
C54 H54A 0.9800
C54 H54B 0.9800
C54 H54C 0.9800
C56 C57 1.504(2)
C56 H56A 0.9900
C56 H56B 0.9900
C57 C58 1.383(2)
C57 C62 1.391(2)
C58 C59 1.393(2)
C58 H58 0.9500
C59 C60 1.384(3)
C59 H59 0.9500
C60 C61 1.378(3)
C60 H60 0.9500
C61 C62 1.390(2)
C61 H61 0.9500
C62 H62 0.9500
C63 H63A 0.9800
C63 H63B 0.9800
C63 H63C 0.9800
C64 H64A 0.9800
C64 H64B 0.9800
C64 H64C 0.9800
N1 C65 1.147(3)
C65 C66 1.453(4)
C66 H66A 0.9800
C66 H66B 0.9800
C66 H66C 0.9800
N2 C67 1.136(3)
C67 C68 1.446(3)
C68 H68A 0.9800
C68 H68B 0.9800
C68 H68C 0.9800

loop_
_geom_torsion_atom_site_label_1
_geom_torsion_atom_site_label_2
_geom_torsion_atom_site_label_3
_geom_torsion_atom_site_label_4
_geom_torsion
C6 C1 C2 C3 1.1(2)
C7 C1 C2 C3 177.88(15)
C6 C1 C2 C37 -173.67(15)
C7 C1 C2 C37 3.1(2)
C1 C2 C3 C4 -2.7(2)
C37 C2 C3 C4 172.63(15)
C45 O3 C4 C3 5.0(2)
C45 O3 C4 C5 -175.23(15)
C2 C3 C4 O3 -177.67(15)
C2 C3 C4 C5 2.5(2)
C46 O4 C5 C6 -0.3(2)
C46 O4 C5 C4 179.84(15)
O3 C4 C5 O4 -0.8(2)
C3 C4 C5 O4 179.03(14)
O3 C4 C5 C6 179.39(15)
C3 C4 C5 C6 -0.8(2)
O4 C5 C6 C1 179.38(15)
C4 C5 C6 C1 -0.8(2)
C2 C1 C6 C5 0.7(2)
C7 C1 C6 C5 -176.33(14)
C2 C1 C7 C8 57.7(2)
C6 C1 C7 C8 -125.48(17)
C2 C1 C7 C12 -118.59(17)
C6 C1 C7 C12 58.2(2)
C12 C7 C8 C9 2.5(2)
C1 C7 C8 C9 -173.71(14)
C12 C7 C8 C13 178.85(14)
C1 C7 C8 C13 2.7(2)
C7 C8 C9 C10 -0.6(2)
C13 C8 C9 C10 -177.13(14)
C47 O5 C10 C9 -3.6(2)
C47 O5 C10 C11 175.00(15)
C8 C9 C10 O5 177.46(15)
C8 C9 C10 C11 -1.1(2)
C48 O6 C11 C12 4.3(2)
C48 O6 C11 C10 -172.63(15)
O5 C10 C11 O6 -0.8(2)
C9 C10 C11 O6 177.90(14)
O5 C10 C11 C12 -177.89(14)
C9 C10 C11 C12 0.8(2)
O6 C11 C12 C7 -175.67(15)
C10 C11 C12 C7 1.2(2)
C8 C7 C12 C11 -2.8(2)
C1 C7 C12 C11 173.70(15)
C7 C8 C13 C14 57.3(2)
C9 C8 C13 C14 -126.28(16)
C7 C8 C13 C18 -120.28(16)
C9 C8 C13 C18 56.11(19)
C18 C13 C14 C15 3.1(2)
C8 C13 C14 C15 -174.41(13)
C18 C13 C14 C19 -178.88(13)
C8 C13 C14 C19 3.6(2)
C13 C14 C15 C16 -0.6(2)
C19 C14 C15 C16 -178.73(14)
C49 O7 C16 C15 0.2(2)
C49 O7 C16 C17 -179.33(15)
C14 C15 C16 O7 178.70(14)
C14 C15 C16 C17 -1.8(2)
C50 O8 C17 C18 -1.4(2)
C50 O8 C17 C16 179.75(15)
O7 C16 C17 O8 0.0(2)
C15 C16 C17 O8 -179.56(14)
O7 C16 C17 C18 -178.92(14)
C15 C16 C17 C18 1.5(2)
O8 C17 C18 C13 -177.71(14)
C16 C17 C18 C13 1.1(2)
C14 C13 C18 C17 -3.5(2)
C8 C13 C18 C17 174.27(14)
C13 C14 C19 C20 53.0(2)
C15 C14 C19 C20 -129.03(16)
C13 C14 C19 C24 -128.30(16)
C15 C14 C19 C24 49.70(19)
C24 C19 C20 C21 2.0(2)
C14 C19 C20 C21 -179.25(14)
C24 C19 C20 C25 -177.99(14)
C14 C19 C20 C25 0.7(2)
C19 C20 C21 C22 -1.7(2)
C25 C20 C21 C22 178.33(14)
C51 O9 C22 C21 -5.5(2)
C51 O9 C22 C23 175.06(14)
C20 C21 C22 O9 -179.44(14)
C20 C21 C22 C23 0.0(2)
C52 O10 C23 C24 8.3(2)
C52 O10 C23 C22 -171.63(14)
O9 C22 C23 O10 0.6(2)
C21 C22 C23 O10 -178.88(14)
O9 C22 C23 C24 -179.26(14)
C21 C22 C23 C24 1.2(2)
O10 C23 C24 C19 179.29(15)
C22 C23 C24 C19 -0.8(2)
C20 C19 C24 C23 -0.8(2)
C14 C19 C24 C23 -179.65(14)
C19 C20 C25 C26 57.9(2)
C21 C20 C25 C26 -122.08(16)
C19 C20 C25 C30 -126.34(16)
C21 C20 C25 C30 53.65(19)
C30 C25 C26 C27 1.6(2)
C20 C25 C26 C27 177.27(14)
C30 C25 C26 C31 -178.76(14)
C20 C25 C26 C31 -3.1(2)
C25 C26 C27 C28 -1.2(2)
C31 C26 C27 C28 179.17(14)
C53 O11 C28 C27 6.0(2)
C53 O11 C28 C29 -174.38(15)
C26 C27 C28 O11 -179.86(15)
C26 C27 C28 C29 0.6(2)
C54 O12 C29 C30 -6.6(2)
C54 O12 C29 C28 174.66(14)
O11 C28 C29 O12 -1.2(2)
C27 C28 C29 O12 178.36(14)
O11 C28 C29 C30 179.95(14)
C27 C28 C29 C30 -0.4(2)
O12 C29 C30 C25 -177.73(15)
C28 C29 C30 C25 1.0(2)
C26 C25 C30 C29 -1.6(2)
C20 C25 C30 C29 -177.57(14)
C25 C26 C31 C32 56.4(2)
C27 C26 C31 C32 -123.98(16)
C25 C26 C31 C36 -125.74(16)
C27 C26 C31 C36 53.86(19)
C36 C31 C32 C33 3.6(2)
C26 C31 C32 C33 -178.55(14)
C36 C31 C32 C55 -171.09(13)
C26 C31 C32 C55 6.7(2)
C31 C32 C33 C34 -2.3(2)
C55 C32 C33 C34 172.58(14)
C63 O15 C34 C33 7.4(2)
C63 O15 C34 C35 -171.41(14)
C32 C33 C34 O15 179.80(14)
C32 C33 C34 C35 -1.4(2)
C64 O16 C35 C36 -4.5(2)
C64 O16 C35 C34 174.91(14)
O15 C34 C35 O16 3.1(2)
C33 C34 C35 O16 -175.81(13)
O15 C34 C35 C36 -177.44(13)
C33 C34 C35 C36 3.7(2)
O16 C35 C36 C31 177.16(14)
C34 C35 C36 C31 -2.3(2)
C32 C31 C36 C35 -1.4(2)
C26 C31 C36 C35 -179.37(14)
C38 O2 C37 O1 -2.3(2)
C38 O2 C37 C2 172.88(14)
C1 C2 C37 O1 -145.48(17)
C3 C2 C37 O1 39.5(2)
C1 C2 C37 O2 39.3(2)
C3 C2 C37 O2 -135.70(15)
C37 O2 C38 C39 176.08(14)
O2 C38 C39 C44 -20.7(3)
O2 C38 C39 C40 162.07(17)
C44 C39 C40 C41 -1.0(3)
C38 C39 C40 C41 176.41(19)
C39 C40 C41 C42 -0.4(3)
C40 C41 C42 C43 1.0(3)
C41 C42 C43 C44 -0.2(4)
C40 C39 C44 C43 1.8(3)
C38 C39 C44 C43 -175.5(2)
C42 C43 C44 C39 -1.2(3)
C56 O14 C55 O13 1.8(2)
C56 O14 C55 C32 -175.77(13)
C31 C32 C55 O13 27.3(2)
C33 C32 C55 O13 -147.43(16)
C31 C32 C55 O14 -155.19(14)
C33 C32 C55 O14 30.04(19)
C55 O14 C56 C57 -176.27(13)
O14 C56 C57 C58 -87.36(19)
O14 C56 C57 C62 92.65(18)
C62 C57 C58 C59 0.1(3)
C56 C57 C58 C59 -179.89(16)
C57 C58 C59 C60 -0.8(3)
C58 C59 C60 C61 1.0(3)
C59 C60 C61 C62 -0.5(3)
C60 C61 C62 C57 -0.2(3)
C58 C57 C62 C61 0.4(3)
C56 C57 C62 C61 -179.61(16)

loop_
_cod_related_entry_id
_cod_related_entry_database
_cod_related_entry_code
1 ChemSpider 30660645
